data_1560739
loop_
_publ_author_name
'Gao, Wei'
'Liu, Feng'
'Zhang, Xiu-Mei'
'Liu, Jie-Ping'
'Gao, Qing-Yu'

_publ_section_title
;
 Slow relaxation and magnetic coupling of magnetization in 3D CoII2-xZnIIx
 chain-based coordination frameworks with mixed double azide-tetrazolate
 bridges
;
_journal_name_full 'Journal of Solid State Chemistry'
_journal_page_first 108
_journal_page_last 114
_journal_paper_doi 10.1016/j.jssc.2018.08.032
_journal_volume 268
_journal_year 2018
_chemical_formula_sum 'C10 H14 N18 O4 Zn2'
_chemical_formula_weight 581.13
_space_group_crystal_system monoclinic
_space_group_IT_number 15
_space_group_name_Hall '-C 2yc'
_space_group_name_H-M_alt 'C 1 2/c 1'
_atom_sites_solution_hydrogens mixed
_cell_angle_alpha 90
_cell_angle_beta 116.73(3)
_cell_angle_gamma 90
_cell_formula_units_Z 4
_cell_length_a 18.285(14)
_cell_length_b 10.202(8)
_cell_length_c 13.482(11)
_cell_measurement_reflns_used 9934
_cell_measurement_temperature 298(2)
_cell_measurement_theta_max 27.53
_cell_measurement_theta_min 3.17
_cell_volume 2246(3)
_computing_cell_refinement 'Bruker SMART'
_computing_data_collection 'Bruker SMART'
_computing_data_reduction 'Bruker SAINT'
_computing_molecular_graphics 'Bruker SHELXTL'
_computing_publication_material 'Bruker SHELXTL'
_computing_structure_refinement 'SHELXL-2014/7 (Sheldrick, 2014)'
_computing_structure_solution 'Bruker SHELXTL'
_diffrn_ambient_temperature 298(2)
_diffrn_measured_fraction_theta_full 0.998
_diffrn_measured_fraction_theta_max 0.998
_diffrn_measurement_device_type 'CCD area detector'
_diffrn_measurement_method 'phi and omega scans'
_diffrn_radiation_type MoK\a
_diffrn_radiation_wavelength 0.71073
_diffrn_reflns_av_R_equivalents 0.0247
_diffrn_reflns_av_unetI/netI 0.0124
_diffrn_reflns_Laue_measured_fraction_full 0.998
_diffrn_reflns_Laue_measured_fraction_max 0.998
_diffrn_reflns_limit_h_max 21
_diffrn_reflns_limit_h_min -21
_diffrn_reflns_limit_k_max 12
_diffrn_reflns_limit_k_min -12
_diffrn_reflns_limit_l_max 16
_diffrn_reflns_limit_l_min -16
_diffrn_reflns_number 17664
_diffrn_reflns_point_group_measured_fraction_full 0.998
_diffrn_reflns_point_group_measured_fraction_max 0.998
_diffrn_reflns_theta_full 25.005
_diffrn_reflns_theta_max 25.005
_diffrn_reflns_theta_min 3.175
_diffrn_source 'fine-focus sealed tube'
_exptl_absorpt_coefficient_mu 2.195
_exptl_absorpt_correction_type none
_exptl_crystal_colour colorless
_exptl_crystal_density_diffrn 1.718
_exptl_crystal_density_method 'not measured'
_exptl_crystal_description block
_exptl_crystal_F_000 1168
_exptl_crystal_size_max 0.100
_exptl_crystal_size_mid 0.100
_exptl_crystal_size_min 0.080
_refine_diff_density_max 1.873
_refine_diff_density_min -0.806
_refine_diff_density_rms 0.214
_refine_ls_extinction_coef 0.0139(19)
_refine_ls_extinction_expression Fc^*^=kFc[1+0.001xFc^2^\l^3^/sin(2\q)]^-1/4^
_refine_ls_extinction_method 'SHELXL-2014/7 (Sheldrick 2014'
_refine_ls_goodness_of_fit_ref 1.212
_refine_ls_hydrogen_treatment mixed
_refine_ls_matrix_type full
_refine_ls_number_parameters 163
_refine_ls_number_reflns 1983
_refine_ls_number_restraints 3
_refine_ls_restrained_S_all 1.211
_refine_ls_R_factor_all 0.0620
_refine_ls_R_factor_gt 0.0588
_refine_ls_shift/su_max 0.002
_refine_ls_shift/su_mean 0.000
_refine_ls_structure_factor_coef Fsqd
_refine_ls_weighting_details 'w=1/[\s^2^(Fo^2^)+(0.1180P)^2^+25.2462P] where P=(Fo^2^+2Fc^2^)/3'
_refine_ls_weighting_scheme calc
_refine_ls_wR_factor_gt 0.2031
_refine_ls_wR_factor_ref 0.2076
_reflns_Friedel_coverage 0.000
_reflns_Friedel_fraction_full .
_reflns_Friedel_fraction_max .
_reflns_number_gt 1836
_reflns_number_total 1983
_reflns_threshold_expression 'I > 2\s(I)'
_cod_data_source_file JSSC-2018-268-108.cif
_cod_data_source_block 5
_cod_original_sg_symbol_H-M 'C 2/c'
_cod_database_code 1560739
_shelx_space_group_comment
;
The symmetry employed for this shelxl refinement is uniquely defined
by the following loop, which should always be used as a source of
symmetry information in preference to the above space-group names.
They are only intended as comments.
;
_shelx_estimated_absorpt_t_min 0.810
_shelx_estimated_absorpt_t_max 0.844

loop_
_space_group_symop_operation_xyz
'x, y, z'
'-x, y, -z+1/2'
'x+1/2, y+1/2, z'
'-x+1/2, y+1/2, -z+1/2'
'-x, -y, -z'
'x, -y, z-1/2'
'-x+1/2, -y+1/2, -z'
'x+1/2, -y+1/2, z-1/2'

loop_
_atom_site_label
_atom_site_type_symbol
_atom_site_fract_x
_atom_site_fract_y
_atom_site_fract_z
_atom_site_U_iso_or_equiv
_atom_site_adp_type
_atom_site_occupancy
_atom_site_site_symmetry_order
_atom_site_calc_flag
_atom_site_refinement_flags_posn
_atom_site_refinement_flags_adp
_atom_site_refinement_flags_occupancy
_atom_site_disorder_assembly
_atom_site_disorder_group
Zn1 Zn 1.0000 0.30069(9) 0.7500 0.0201(4) Uani 1 2 d S T P . .
Zn2 Zn 1.0000 0.5000 1.0000 0.0153(4) Uani 1 2 d S . P . .
N1 N 0.8106(5) 0.2793(9) 0.7184(7) 0.059(2) Uani 1 1 d . . . . .
N2 N 0.8864(5) 0.3156(8) 0.7905(7) 0.056(2) Uani 1 1 d . . . . .
N3 N 0.8829(5) 0.3942(8) 0.8654(6) 0.0524(18) Uani 1 1 d . . . . .
N4 N 0.8040(4) 0.4124(8) 0.8432(6) 0.0545(19) Uani 1 1 d . . . . .
N5 N 0.5542(5) 0.2062(7) 0.5839(7) 0.0517(19) Uani 1 1 d . . . . .
N6 N 0.5405(5) 0.4200(9) 0.6440(10) 0.078(3) Uani 1 1 d . . . . .
N7 N 0.9404(5) 0.4613(9) 0.6149(7) 0.059(2) Uani 1 1 d . . . . .
N8 N 0.8996(7) 0.5430(11) 0.6316(8) 0.075(3) Uani 1 1 d . . . . .
N9 N 0.8638(11) 0.6243(16) 0.6463(13) 0.145(7) Uani 1 1 d . . . . .
O1 O 0.9394(5) 0.1341(8) 0.6282(8) 0.081(2) Uani 1 1 d . . . . .
H1B H 0.9702 0.0625 0.6514 0.122 Uiso 1 1 d R U . . .
H1C H 0.9365 0.1578 0.5623 0.122 Uiso 1 1 d R U . . .
O2 O 0.2861(13) 0.551(5) 0.5196(16) 0.48(3) Uani 1 1 d D . . . .
H2A H 0.237(9) 0.54(5) 0.51(3) 0.724 Uiso 1 1 d D U . . .
H2B H 0.295(16) 0.51(4) 0.47(2) 0.724 Uiso 1 1 d D U . . .
C1 C 0.7617(5) 0.3418(9) 0.7520(8) 0.049(2) Uani 1 1 d . . . . .
C4 C 0.5090(6) 0.3088(10) 0.5895(10) 0.066(3) Uani 1 1 d . . . . .
H4 H 0.4522 0.3011 0.5529 0.079 Uiso 1 1 calc R U . . .
C3 C 0.6218(6) 0.4311(11) 0.6953(10) 0.067(3) Uani 1 1 d . . . . .
H3 H 0.6448 0.5086 0.7328 0.080 Uiso 1 1 calc R U . . .
C2 C 0.6731(6) 0.3328(9) 0.6952(8) 0.052(2) Uani 1 1 d . . . . .
C5 C 0.6344(5) 0.2204(9) 0.6332(8) 0.051(2) Uani 1 1 d . . . . .
H5 H 0.6667 0.1536 0.6269 0.061 Uiso 1 1 calc R U . . .

loop_
_atom_site_aniso_label
_atom_site_aniso_U_11
_atom_site_aniso_U_22
_atom_site_aniso_U_33
_atom_site_aniso_U_23
_atom_site_aniso_U_13
_atom_site_aniso_U_12
Zn1 0.0176(6) 0.0175(6) 0.0263(6) 0.000 0.0109(4) 0.000
Zn2 0.0103(6) 0.0152(6) 0.0156(6) 0.0012(3) 0.0015(4) 0.0006(3)
N1 0.044(4) 0.066(5) 0.060(5) -0.020(4) 0.018(4) -0.006(4)
N2 0.043(4) 0.063(5) 0.062(5) -0.013(4) 0.022(4) -0.004(3)
N3 0.045(4) 0.056(5) 0.054(4) -0.006(4) 0.020(3) -0.002(3)
N4 0.040(4) 0.062(5) 0.057(4) -0.012(4) 0.018(3) -0.002(3)
N5 0.041(4) 0.048(4) 0.057(4) -0.006(3) 0.014(3) -0.002(3)
N6 0.045(5) 0.060(5) 0.116(8) -0.032(5) 0.024(5) -0.004(4)
N7 0.063(5) 0.054(5) 0.069(5) 0.007(4) 0.037(4) 0.012(4)
N8 0.082(7) 0.081(6) 0.068(6) 0.005(5) 0.038(5) 0.033(6)
N9 0.189(16) 0.151(13) 0.129(11) 0.011(10) 0.100(12) 0.099(12)
O1 0.078(5) 0.062(5) 0.092(6) -0.012(4) 0.027(5) 0.009(4)
O2 0.18(2) 1.05(9) 0.118(13) 0.13(3) -0.023(12) -0.31(4)
C1 0.040(5) 0.047(5) 0.054(5) -0.006(4) 0.015(4) -0.007(4)
C4 0.048(5) 0.058(6) 0.087(7) -0.015(5) 0.026(5) -0.004(4)
C3 0.051(6) 0.056(6) 0.088(7) -0.022(5) 0.027(5) -0.004(4)
C2 0.046(5) 0.047(5) 0.061(5) -0.007(4) 0.023(4) -0.004(4)
C5 0.040(5) 0.051(5) 0.057(5) -0.002(4) 0.016(4) 0.001(4)

loop_
_atom_type_symbol
_atom_type_description
_atom_type_scat_dispersion_real
_atom_type_scat_dispersion_imag
_atom_type_scat_source
C C 0.0033 0.0016 'International Tables Vol C Tables 4.2.6.8 and 6.1.1.4'
H H 0.0000 0.0000 'International Tables Vol C Tables 4.2.6.8 and 6.1.1.4'
N N 0.0061 0.0033 'International Tables Vol C Tables 4.2.6.8 and 6.1.1.4'
O O 0.0106 0.0060 'International Tables Vol C Tables 4.2.6.8 and 6.1.1.4'
Zn Zn 0.2839 1.4301 'International Tables Vol C Tables 4.2.6.8 and 6.1.1.4'

loop_
_geom_angle_atom_site_label_1
_geom_angle_atom_site_label_2
_geom_angle_atom_site_label_3
_geom_angle
_geom_angle_site_symmetry_1
_geom_angle_site_symmetry_3
O1 Zn1 O1 83.3(5) . 2_756
O1 Zn1 N7 175.2(3) . 2_756
O1 Zn1 N7 93.3(3) 2_756 2_756
O1 Zn1 N7 93.3(3) . .
O1 Zn1 N7 175.2(3) 2_756 .
N7 Zn1 N7 90.4(5) 2_756 .
O1 Zn1 N2 94.3(3) . 2_756
O1 Zn1 N2 91.2(3) 2_756 2_756
N7 Zn1 N2 89.1(3) 2_756 2_756
N7 Zn1 N2 85.7(3) . 2_756
O1 Zn1 N2 91.2(3) . .
O1 Zn1 N2 94.3(3) 2_756 .
N7 Zn1 N2 85.7(3) 2_756 .
N7 Zn1 N2 89.1(3) . .
N2 Zn1 N2 172.7(4) 2_756 .
N7 Zn2 N7 180.0 6_566 2_756
N7 Zn2 N3 86.8(3) 6_566 5_767
N7 Zn2 N3 93.2(3) 2_756 5_767
N7 Zn2 N3 93.2(3) 6_566 .
N7 Zn2 N3 86.8(3) 2_756 .
N3 Zn2 N3 180.0 5_767 .
N7 Zn2 N5 93.1(3) 6_566 8_556
N7 Zn2 N5 86.9(3) 2_756 8_556
N3 Zn2 N5 89.9(3) 5_767 8_556
N3 Zn2 N5 90.1(3) . 8_556
N7 Zn2 N5 86.9(3) 6_566 4_656
N7 Zn2 N5 93.1(3) 2_756 4_656
N3 Zn2 N5 90.1(3) 5_767 4_656
N3 Zn2 N5 89.9(3) . 4_656
N5 Zn2 N5 180.0 8_556 4_656
C1 N1 N2 104.8(7) . .
N3 N2 N1 109.6(7) . .
N3 N2 Zn1 124.4(6) . .
N1 N2 Zn1 122.8(6) . .
N2 N3 N4 109.3(7) . .
N2 N3 Zn2 122.0(6) . .
N4 N3 Zn2 128.3(6) . .
C1 N4 N3 104.5(7) . .
C5 N5 C4 117.1(8) . .
C5 N5 Zn2 117.8(6) . 4_646
C4 N5 Zn2 125.0(6) . 4_646
C3 N6 C4 117.6(9) . .
N8 N7 Zn2 121.9(8) . 2_756
N8 N7 Zn1 116.9(7) . .
Zn2 N7 Zn1 116.9(3) 2_756 .
N9 N8 N7 176.4(17) . .
Zn1 O1 H1B 109.6 . .
Zn1 O1 H1C 107.8 . .
H1B O1 H1C 108.4 . .
H2A O2 H2B 112.00 . .
N4 C1 N1 111.9(8) . .
N4 C1 C2 124.7(8) . .
N1 C1 C2 123.4(8) . .
N6 C4 N5 124.3(9) . .
N6 C4 H4 117.9 . .
N5 C4 H4 117.9 . .
N6 C3 C2 122.7(9) . .
N6 C3 H3 118.7 . .
C2 C3 H3 118.7 . .
C3 C2 C5 115.7(9) . .
C3 C2 C1 123.7(9) . .
C5 C2 C1 120.6(8) . .
N5 C5 C2 122.5(9) . .
N5 C5 H5 118.8 . .
C2 C5 H5 118.8 . .

loop_
_geom_bond_atom_site_label_1
_geom_bond_atom_site_label_2
_geom_bond_distance
_geom_bond_site_symmetry_2
Zn1 O1 2.275(8) .
Zn1 O1 2.275(8) 2_756
Zn1 N7 2.325(9) 2_756
Zn1 N7 2.325(9) .
Zn1 N2 2.378(8) 2_756
Zn1 N2 2.379(8) .
Zn2 N7 2.294(8) 6_566
Zn2 N7 2.294(8) 2_756
Zn2 N3 2.355(8) 5_767
Zn2 N3 2.355(8) .
Zn2 N5 2.383(7) 8_556
Zn2 N5 2.383(7) 4_656
N1 C1 1.333(12) .
N1 N2 1.338(11) .
N2 N3 1.314(11) .
N3 N4 1.348(10) .
N4 C1 1.332(12) .
N5 C5 1.318(12) .
N5 C4 1.357(12) .
N5 Zn2 2.383(7) 4_646
N6 C3 1.333(13) .
N6 C4 1.333(13) .
N7 N8 1.205(12) .
N7 Zn2 2.294(8) 2_756
N8 N9 1.128(14) .
O1 H1B 0.8885 .
O1 H1C 0.8988 .
O2 H2A 0.850(11) .
O2 H2B 0.850(10) .
C1 C2 1.449(12) .
C4 H4 0.9300 .
C3 C2 1.374(14) .
C3 H3 0.9300 .
C2 C5 1.408(13) .
C5 H5 0.9300 .
